data_4023136
loop_
_publ_author_name
'Flavio Cermola'
'Annalisa Guaragna'
'Maria Rosaria Iesce'
'Giovanni Palumbo'
'Raffaella Purcaro'
'Maria Rubino'
'Angela Tuzi'

_publ_section_title
;
 New Insight into the Reaction of Singlet Oxygen with
 Sulfur-Containing Cyclic Alkenes: Dye-Sensitized Photooxygenation of
 5,6-Dihydro-1,4-dithiins
;
_journal_name_full 'Journal of Organic Chemistry'
_journal_page_first 10075
_journal_page_last 10080
_journal_paper_doi 10.1021/jo701983v
_journal_volume 72
_journal_year 2007
_chemical_absolute_configuration ad
_chemical_formula_moiety 'C13 H15 N O3 S2'
_chemical_formula_sum 'C13 H15 N O3 S2'
_chemical_formula_weight 297.38
_space_group_IT_number 19
_symmetry_cell_setting orthorhombic
_symmetry_space_group_name_Hall 'P 2ac 2ab'
_symmetry_space_group_name_H-M 'P 21 21 21'
_atom_sites_solution_hydrogens geom
_atom_sites_solution_primary direct
_atom_sites_solution_secondary difmap
_audit_creation_method SHELXL-97
_cell_angle_alpha 90.00
_cell_angle_beta 90.00
_cell_angle_gamma 90.00
_cell_formula_units_Z 4
_cell_length_a 9.253(2)
_cell_length_b 11.5508(8)
_cell_length_c 12.831(3)
_cell_measurement_reflns_used 104
_cell_measurement_temperature 296(2)
_cell_measurement_theta_max 20.541
_cell_measurement_theta_min 4.513
_cell_volume 1371.4(4)
_computing_cell_refinement 'Dirax/lsq (Duisenberg et al., 2000)'
_computing_data_collection 'Collect (Nonius B.V, 1999)'
_computing_data_reduction 'EvalCCD (Duisenberg et al., 2003)'
_computing_molecular_graphics
;
Ortep-3 for Windows (Farrugia, 1997)
;
_computing_publication_material 'WinGX publication routines (Farrugia, 1999)'
_computing_structure_refinement 'SHELXL-97 (Sheldrick, 1997)'
_computing_structure_solution 'SIR97 (Altomare et al., 1999)'
_diffrn_ambient_temperature 296(2)
_diffrn_detector 'CCD plate'
_diffrn_detector_area_resol_mean 9
_diffrn_detector_type
;
Bruker-Nonius 95mm CCD camera on \k-goniostat
;
_diffrn_measured_fraction_theta_full 0.989
_diffrn_measured_fraction_theta_max 0.989
_diffrn_measurement_device '95mm CCD camera on \k-goniostat'
_diffrn_measurement_device_type 'Bruker-Nonius KappaCCD'
_diffrn_measurement_method 'CCD rotation images, thick slices phi and omega scans'
_diffrn_radiation_monochromator graphite
_diffrn_radiation_probe x-ray
_diffrn_radiation_source 'fine-focus sealed tube'
_diffrn_radiation_type MoK\a
_diffrn_radiation_wavelength 0.71073
_diffrn_reflns_av_R_equivalents 0.0733
_diffrn_reflns_av_sigmaI/netI 0.1172
_diffrn_reflns_limit_h_max 8
_diffrn_reflns_limit_h_min -10
_diffrn_reflns_limit_k_max 11
_diffrn_reflns_limit_k_min -13
_diffrn_reflns_limit_l_max 15
_diffrn_reflns_limit_l_min -12
_diffrn_reflns_number 6079
_diffrn_reflns_theta_full 24.99
_diffrn_reflns_theta_max 24.99
_diffrn_reflns_theta_min 3.18
_diffrn_standards_number 0
_exptl_absorpt_coefficient_mu 0.391
_exptl_absorpt_correction_T_max 0.9620
_exptl_absorpt_correction_T_min 0.8286
_exptl_absorpt_correction_type multi-scan
_exptl_absorpt_process_details
;
 SADABS (Bruker-Nonius, 2002).
;
_exptl_crystal_colour colorless
_exptl_crystal_density_diffrn 1.440
_exptl_crystal_density_method 'not measured'
_exptl_crystal_description block
_exptl_crystal_F_000 624
_exptl_crystal_size_max 0.50
_exptl_crystal_size_mid 0.13
_exptl_crystal_size_min 0.10
_refine_diff_density_max 0.247
_refine_diff_density_min -0.412
_refine_diff_density_rms 0.066
_refine_ls_abs_structure_details 'Flack H D (1983), Acta Cryst. A39, 876-881'
_refine_ls_abs_structure_Flack 0.30(14)
_refine_ls_extinction_method none
_refine_ls_goodness_of_fit_ref 0.970
_refine_ls_hydrogen_treatment constr
_refine_ls_matrix_type full
_refine_ls_number_parameters 174
_refine_ls_number_reflns 2368
_refine_ls_number_restraints 0
_refine_ls_restrained_S_all 0.970
_refine_ls_R_factor_all 0.1106
_refine_ls_R_factor_gt 0.0552
_refine_ls_shift/su_max 0.000
_refine_ls_shift/su_mean 0.000
_refine_ls_structure_factor_coef Fsqd
_refine_ls_weighting_details 'calc w=1/[\s^2^(Fo^2^)+(0.0516P)^2^+0.0000P] where P=(Fo^2^+2Fc^2^)/3'
_refine_ls_weighting_scheme calc
_refine_ls_wR_factor_gt 0.1006
_refine_ls_wR_factor_ref 0.1163
_reflns_number_gt 1502
_reflns_number_total 2368
_reflns_threshold_expression >2sigma(I)
_cod_data_source_file jo701983v-File005.cif
_cod_data_source_block trans-6d
_cod_database_code 4023136

loop_
_symmetry_equiv_pos_as_xyz
'x, y, z'
'-x+1/2, -y, z+1/2'
'x+1/2, -y+1/2, -z'
'-x, y+1/2, -z+1/2'

loop_
_atom_site_label
_atom_site_type_symbol
_atom_site_fract_x
_atom_site_fract_y
_atom_site_fract_z
_atom_site_U_iso_or_equiv
_atom_site_adp_type
_atom_site_occupancy
_atom_site_symmetry_multiplicity
_atom_site_calc_flag
_atom_site_refinement_flags
S1 S 0.70355(13) -0.07603(11) 0.06410(11) 0.0516(4) Uani 1 1 d .
S2 S 0.39261(13) -0.12530(10) 0.06696(10) 0.0369(3) Uani 1 1 d .
O1 O 0.4066(4) -0.2281(3) 0.1366(3) 0.0548(10) Uani 1 1 d .
O2 O 0.4274(4) 0.1030(3) -0.0106(3) 0.0551(11) Uani 1 1 d .
O3 O 0.6561(4) -0.0490(3) 0.2753(3) 0.0540(11) Uani 1 1 d .
N6 N 0.4268(4) 0.0101(3) 0.2894(3) 0.0347(10) Uani 1 1 d .
C13 C 0.4359(6) 0.0161(4) 0.4044(4) 0.0523(16) Uani 1 1 d .
H13A H 0.5223 -0.0222 0.4274 0.052 Uiso 1 1 calc R
H13B H 0.3531 -0.0213 0.4344 0.052 Uiso 1 1 calc R
H13C H 0.4382 0.0956 0.4259 0.052 Uiso 1 1 calc R
C1 C 0.6302(5) -0.0987(4) -0.0645(4) 0.0452(12) Uani 1 1 d .
H1A H 0.6154 -0.0250 -0.0992 0.045 Uiso 1 1 calc R
H1B H 0.6962 -0.1448 -0.1061 0.045 Uiso 1 1 calc R
C2 C 0.4886(5) -0.1609(4) -0.0516(4) 0.0464(13) Uani 1 1 d .
H2A H 0.5065 -0.2437 -0.0527 0.046 Uiso 1 1 calc R
H2B H 0.4272 -0.1427 -0.1107 0.046 Uiso 1 1 calc R
C3 C 0.5328(5) -0.0224(4) 0.1141(3) 0.0318(12) Uani 1 1 d .
C4 C 0.5435(5) -0.0212(4) 0.2337(4) 0.0331(12) Uani 1 1 d .
C5 C 0.2923(5) 0.0490(4) 0.2459(3) 0.0334(12) Uani 1 1 d .
C6 C 0.1795(5) -0.0282(5) 0.2354(4) 0.0464(14) Uani 1 1 d .
H6 H 0.1905 -0.1049 0.2559 0.046 Uiso 1 1 calc R
C7 C 0.0505(6) 0.0095(6) 0.1944(5) 0.0617(17) Uani 1 1 d .
H7 H -0.0250 -0.0425 0.1849 0.062 Uiso 1 1 calc R
C8 C 0.0325(7) 0.1245(8) 0.1671(4) 0.076(2) Uani 1 1 d .
H8 H -0.0547 0.1494 0.1389 0.076 Uiso 1 1 calc R
C9 C 0.1446(8) 0.2024(6) 0.1820(4) 0.0661(19) Uani 1 1 d .
H9 H 0.1329 0.2797 0.1637 0.066 Uiso 1 1 calc R
C10 C 0.2730(6) 0.1647(4) 0.2238(4) 0.0430(13) Uani 1 1 d .
H10 H 0.3469 0.2173 0.2371 0.043 Uiso 1 1 calc R
C11 C 0.5091(5) 0.0966(4) 0.0621(4) 0.0403(12) Uani 1 1 d .
C12 C 0.5974(7) 0.1963(4) 0.1012(4) 0.0646(17) Uani 1 1 d .
H12A H 0.6756 0.2108 0.0539 0.065 Uiso 1 1 calc R
H12B H 0.6355 0.1779 0.1688 0.065 Uiso 1 1 calc R
H12C H 0.5376 0.2640 0.1061 0.065 Uiso 1 1 calc R

loop_
_atom_site_aniso_label
_atom_site_aniso_U_11
_atom_site_aniso_U_22
_atom_site_aniso_U_33
_atom_site_aniso_U_23
_atom_site_aniso_U_13
_atom_site_aniso_U_12
S1 0.0262(6) 0.0762(9) 0.0525(9) -0.0118(8) -0.0014(8) 0.0093(7)
S2 0.0298(6) 0.0455(7) 0.0355(7) -0.0027(6) -0.0033(7) -0.0058(6)
O1 0.069(3) 0.051(2) 0.045(2) 0.0049(17) -0.001(2) -0.014(2)
O2 0.061(3) 0.058(2) 0.046(2) 0.0105(17) -0.009(2) 0.007(2)
O3 0.039(2) 0.075(3) 0.048(2) -0.0093(19) -0.021(2) 0.0160(18)
N6 0.033(3) 0.042(2) 0.028(2) -0.0004(17) -0.004(2) -0.003(2)
C13 0.059(4) 0.057(4) 0.041(4) -0.007(2) -0.003(3) -0.007(3)
C1 0.036(3) 0.056(3) 0.043(3) -0.010(3) -0.002(3) 0.008(2)
C2 0.050(3) 0.059(3) 0.030(3) -0.003(2) -0.001(3) 0.000(3)
C3 0.022(2) 0.041(3) 0.032(3) -0.002(2) -0.003(2) -0.002(2)
C4 0.027(3) 0.031(3) 0.041(3) 0.000(2) -0.008(3) -0.002(2)
C5 0.032(3) 0.045(3) 0.023(3) -0.003(2) 0.003(2) 0.002(3)
C6 0.034(3) 0.058(4) 0.047(3) -0.006(3) 0.001(3) -0.002(3)
C7 0.045(4) 0.084(5) 0.056(4) -0.018(3) -0.003(4) -0.003(3)
C8 0.034(4) 0.148(7) 0.047(4) -0.016(4) -0.005(3) 0.038(5)
C9 0.071(5) 0.078(5) 0.049(4) 0.019(3) 0.017(4) 0.034(4)
C10 0.036(3) 0.046(3) 0.047(3) 0.007(2) 0.007(3) 0.005(3)
C11 0.029(3) 0.052(3) 0.040(3) 0.008(3) 0.012(3) 0.000(2)
C12 0.073(4) 0.054(4) 0.067(4) 0.005(3) 0.012(4) -0.018(4)

loop_
_atom_type_symbol
_atom_type_description
_atom_type_scat_dispersion_real
_atom_type_scat_dispersion_imag
_atom_type_scat_source
C C 0.0033 0.0016 'International Tables Vol C Tables 4.2.6.8 and 6.1.1.4'
H H 0.0000 0.0000 'International Tables Vol C Tables 4.2.6.8 and 6.1.1.4'
O O 0.0106 0.0060 'International Tables Vol C Tables 4.2.6.8 and 6.1.1.4'
S S 0.1246 0.1234 'International Tables Vol C Tables 4.2.6.8 and 6.1.1.4'
N N 0.0061 0.0033 'International Tables Vol C Tables 4.2.6.8 and 6.1.1.4'

loop_
_geom_angle_atom_site_label_1
_geom_angle_atom_site_label_2
_geom_angle_atom_site_label_3
_geom_angle
C1 S1 C3 92.6(2)
O1 S2 C2 106.3(2)
O1 S2 C3 104.7(2)
C2 S2 C3 94.4(2)
C4 N6 C5 124.9(4)
C4 N6 C13 119.8(4)
C5 N6 C13 115.0(4)
N6 C13 H13A 109.5
N6 C13 H13B 109.5
H13A C13 H13B 109.5
N6 C13 H13C 109.5
H13A C13 H13C 109.5
H13B C13 H13C 109.5
C2 C1 S1 107.2(4)
C2 C1 H1A 110.3
S1 C1 H1A 110.3
C2 C1 H1B 110.3
S1 C1 H1B 110.3
H1A C1 H1B 108.5
C1 C2 S2 114.3(4)
C1 C2 H2A 108.7
S2 C2 H2A 108.7
C1 C2 H2B 108.7
S2 C2 H2B 108.7
H2A C2 H2B 107.6
C4 C3 C11 115.6(4)
C4 C3 S1 107.5(3)
C11 C3 S1 106.0(3)
C4 C3 S2 112.0(3)
C11 C3 S2 109.2(3)
S1 C3 S2 105.9(2)
O3 C4 N6 121.7(4)
O3 C4 C3 119.5(4)
N6 C4 C3 118.8(4)
C10 C5 C6 120.6(5)
C10 C5 N6 119.7(4)
C6 C5 N6 119.4(4)
C7 C6 C5 119.3(5)
C7 C6 H6 120.4
C5 C6 H6 120.4
C6 C7 C8 120.4(6)
C6 C7 H7 119.8
C8 C7 H7 119.8
C7 C8 C9 119.9(6)
C7 C8 H8 120.1
C9 C8 H8 120.1
C10 C9 C8 119.7(6)
C10 C9 H9 120.2
C8 C9 H9 120.2
C9 C10 C5 120.0(5)
C9 C10 H10 120.0
C5 C10 H10 120.0
O2 C11 C12 123.7(5)
O2 C11 C3 118.6(4)
C12 C11 C3 117.5(5)
C11 C12 H12A 109.5
C11 C12 H12B 109.5
H12A C12 H12B 109.5
C11 C12 H12C 109.5
H12A C12 H12C 109.5
H12B C12 H12C 109.5

loop_
_geom_bond_atom_site_label_1
_geom_bond_atom_site_label_2
_geom_bond_distance
S1 C1 1.803(5)
S1 C3 1.814(5)
S2 O1 1.492(3)
S2 C2 1.809(5)
S2 C3 1.861(5)
O2 C11 1.204(6)
O3 C4 1.214(5)
N6 C4 1.345(5)
N6 C5 1.436(6)
N6 C13 1.479(6)
C13 H13A 0.9600
C13 H13B 0.9600
C13 H13C 0.9600
C1 C2 1.504(6)
C1 H1A 0.9700
C1 H1B 0.9700
C2 H2A 0.9700
C2 H2B 0.9700
C3 C4 1.537(7)
C3 C11 1.543(6)
C5 C10 1.377(6)
C5 C6 1.380(6)
C6 C7 1.375(7)
C6 H6 0.9300
C7 C8 1.383(8)
C7 H7 0.9300
C8 C9 1.386(9)
C8 H8 0.9300
C9 C10 1.375(7)
C9 H9 0.9300
C10 H10 0.9300
C11 C12 1.498(7)
C12 H12A 0.9600
C12 H12B 0.9600
C12 H12C 0.9600

loop_
_geom_torsion_atom_site_label_1
_geom_torsion_atom_site_label_2
_geom_torsion_atom_site_label_3
_geom_torsion_atom_site_label_4
_geom_torsion
C3 S1 C1 C2 -47.2(3)
S1 C1 C2 S2 31.8(4)
O1 S2 C2 C1 -107.0(4)
C3 S2 C2 C1 -0.3(4)
C1 S1 C3 C4 166.1(3)
C1 S1 C3 C11 -69.8(3)
C1 S1 C3 S2 46.2(2)
O1 S2 C3 C4 -39.6(4)
C2 S2 C3 C4 -147.7(3)
O1 S2 C3 C11 -169.0(3)
C2 S2 C3 C11 82.9(3)
O1 S2 C3 S1 77.2(3)
C2 S2 C3 S1 -30.8(3)
C5 N6 C4 O3 177.0(4)
C13 N6 C4 O3 2.7(7)
C5 N6 C4 C3 -3.4(6)
C13 N6 C4 C3 -177.8(4)
C11 C3 C4 O3 -115.3(5)
S1 C3 C4 O3 2.8(5)
S2 C3 C4 O3 118.7(4)
C11 C3 C4 N6 65.2(6)
S1 C3 C4 N6 -176.7(3)
S2 C3 C4 N6 -60.8(5)
C4 N6 C5 C10 -87.7(6)
C13 N6 C5 C10 86.9(5)
C4 N6 C5 C6 98.1(5)
C13 N6 C5 C6 -87.3(5)
C10 C5 C6 C7 5.4(7)
N6 C5 C6 C7 179.5(4)
C5 C6 C7 C8 -2.1(8)
C6 C7 C8 C9 -0.5(9)
C7 C8 C9 C10 0.0(9)
C8 C9 C10 C5 3.2(8)
C6 C5 C10 C9 -5.9(7)
N6 C5 C10 C9 179.9(4)
C4 C3 C11 O2 -140.0(4)
S1 C3 C11 O2 101.1(4)
S2 C3 C11 O2 -12.6(5)
C4 C3 C11 C12 44.0(6)
S1 C3 C11 C12 -75.0(5)
S2 C3 C11 C12 171.4(3)

loop_
_cod_related_entry_id
_cod_related_entry_database
_cod_related_entry_code
1 ChemSpider 21196744
